data_7048959
loop_
_publ_author_name
'Chen, Lingjing'
'Qin, Yanfei'
'Chen, Gui'
'Li, Mingya'
'Cai, Lirong'
'Qiu, Yongfu'
'Fan, Hongbo'
'Robert, Marc'
'Lau, Tai-Chu'

_publ_section_title
;
 A molecular noble metal-free system for efficient visible light-driven
 reduction of CO<sub>2</sub> to CO.
;
_journal_issue 26
_journal_name_full 'Dalton transactions (Cambridge, England : 2003)'
_journal_page_first 9596
_journal_page_last 9602
_journal_paper_doi 10.1039/c9dt00425d
_journal_volume 48
_journal_year 2019
_chemical_formula_moiety 'C35 H24 Fe N6, 2(Cl O4)'
_chemical_formula_sum 'C35 H24 Cl2 Fe N6 O8'
_chemical_formula_weight 783.35
_space_group_crystal_system triclinic
_space_group_IT_number 2
_space_group_name_Hall '-P 1'
_space_group_name_H-M_alt 'P -1'
_symmetry_space_group_name_Hall '-P 1'
_symmetry_space_group_name_H-M 'P -1'
_atom_sites_solution_hydrogens geom
_audit_creation_date 2017-05-13
_audit_creation_method
;
Olex2 1.2
(compiled 2016.08.25 svn.r3337 for OlexSys, GUI svn.r5221)
;
_audit_update_record
;
2018-09-16 deposited with the CCDC.
2019-02-08 downloaded from the CCDC.
;
_cell_angle_alpha 94.038(3)
_cell_angle_beta 105.644(4)
_cell_angle_gamma 103.365(4)
_cell_formula_units_Z 2
_cell_length_a 11.4470(5)
_cell_length_b 11.5457(5)
_cell_length_c 13.5944(6)
_cell_measurement_reflns_used 5193
_cell_measurement_temperature 173(2)
_cell_measurement_theta_max 71.6950
_cell_measurement_theta_min 7.9910
_cell_volume 1666.29(14)
_computing_cell_refinement
;
CrysAlisPro, Agilent Technologies,
Version 1.171.37.35h (release 09-02-2015 CrysAlis171 .NET)
(compiled Feb  9 2015,16:26:32)
;
_computing_data_collection
;
CrysAlisPro, Agilent Technologies,
Version 1.171.37.35h (release 09-02-2015 CrysAlis171 .NET)
(compiled Feb  9 2015,16:26:32)
;
_computing_data_reduction
;
CrysAlisPro, Agilent Technologies,
Version 1.171.37.35h (release 09-02-2015 CrysAlis171 .NET)
(compiled Feb  9 2015,16:26:32)
;
_computing_molecular_graphics 'Olex2 (Dolomanov et al., 2009)'
_computing_publication_material 'Olex2 (Dolomanov et al., 2009)'
_computing_structure_refinement 'ShelXL (Sheldrick, 2015)'
_diffrn_ambient_environment N~2~
_diffrn_ambient_temperature 173.15
_diffrn_detector 'CCD plate'
_diffrn_detector_area_resol_mean 16.1270
_diffrn_detector_type Sapphire3
_diffrn_measured_fraction_theta_full 0.994
_diffrn_measured_fraction_theta_max 0.969
_diffrn_measurement_details
;
#__ type_ start__ end____ width___ exp.time_
  1 omega   85.00  177.00   1.0000   64.0000
omega____ theta____ kappa____ phi______ frames
    -      110.0000   25.0000  -60.0000 92

#__ type_ start__ end____ width___ exp.time_
  2 omega  137.00  173.00   1.0000   64.0000
omega____ theta____ kappa____ phi______ frames
    -      110.0000   63.0000 -150.0000 36

#__ type_ start__ end____ width___ exp.time_
  3 omega   90.00  118.00   1.0000   64.0000
omega____ theta____ kappa____ phi______ frames
    -      110.0000   63.0000 -150.0000 28

#__ type_ start__ end____ width___ exp.time_
  4 omega   46.00   72.00   1.0000   64.0000
omega____ theta____ kappa____ phi______ frames
    -      110.0000  -25.0000  -30.0000 26

#__ type_ start__ end____ width___ exp.time_
  5 omega   42.00   69.00   1.0000   64.0000
omega____ theta____ kappa____ phi______ frames
    -      110.0000  -50.0000    0.0000 27

#__ type_ start__ end____ width___ exp.time_
  6 omega   43.00   81.00   1.0000   64.0000
omega____ theta____ kappa____ phi______ frames
    -      110.0000  -50.0000  -30.0000 38

#__ type_ start__ end____ width___ exp.time_
  7 omega   40.00  115.00   1.0000   64.0000
omega____ theta____ kappa____ phi______ frames
    -      110.0000  -88.0000  -16.2110 75

#__ type_ start__ end____ width___ exp.time_
  8 omega   88.00  146.00   1.0000   64.0000
omega____ theta____ kappa____ phi______ frames
    -      110.0000  -88.0000 -120.0000 58

#__ type_ start__ end____ width___ exp.time_
  9 omega   80.00  146.00   1.0000   64.0000
omega____ theta____ kappa____ phi______ frames
    -      110.0000  -88.0000 -180.0000 66

#__ type_ start__ end____ width___ exp.time_
 10 omega   77.00  102.00   1.0000   64.0000
omega____ theta____ kappa____ phi______ frames
    -      110.0000  -88.0000 -152.4240 25

#__ type_ start__ end____ width___ exp.time_
 11 omega   44.00   71.00   1.0000   32.0000
omega____ theta____ kappa____ phi______ frames
    -       55.0000  -57.0000 -180.0000 27

#__ type_ start__ end____ width___ exp.time_
 12 omega   43.00   70.00   1.0000   64.0000
omega____ theta____ kappa____ phi______ frames
    -      110.0000  -88.0000 -180.0000 27

#__ type_ start__ end____ width___ exp.time_
 13 omega   40.00   83.00   1.0000   64.0000
omega____ theta____ kappa____ phi______ frames
    -      110.0000  -50.0000 -150.0000 43

#__ type_ start__ end____ width___ exp.time_
 14 omega   37.00   64.00   1.0000   64.0000
omega____ theta____ kappa____ phi______ frames
    -      110.0000  -25.0000  -90.0000 27

#__ type_ start__ end____ width___ exp.time_
 15 omega   40.00   68.00   1.0000   64.0000
omega____ theta____ kappa____ phi______ frames
    -      110.0000  -25.0000 -120.0000 28

#__ type_ start__ end____ width___ exp.time_
 16 omega   38.00   74.00   1.0000   64.0000
omega____ theta____ kappa____ phi______ frames
    -      110.0000  -88.0000 -120.0000 36

#__ type_ start__ end____ width___ exp.time_
 17 omega    2.00   91.00   1.0000   32.0000
omega____ theta____ kappa____ phi______ frames
    -       55.0000 -125.0000 -180.0000 89

#__ type_ start__ end____ width___ exp.time_
 18 omega   34.00   62.00   1.0000    8.0000
omega____ theta____ kappa____ phi______ frames
    -        0.0000 -178.0000 -180.0000 28

#__ type_ start__ end____ width___ exp.time_
 19 omega  -11.00   30.00   1.0000    8.0000
omega____ theta____ kappa____ phi______ frames
    -        0.0000  -77.0000  -90.0000 41

#__ type_ start__ end____ width___ exp.time_
 20 omega  -10.00   80.00   1.0000   32.0000
omega____ theta____ kappa____ phi______ frames
    -       55.0000  -99.0000  -30.0000 90

#__ type_ start__ end____ width___ exp.time_
 21 omega   35.00   77.00   1.0000    8.0000
omega____ theta____ kappa____ phi______ frames
    -        0.0000 -178.0000  -30.0000 42

#__ type_ start__ end____ width___ exp.time_
 22 omega   50.00   77.00   1.0000    8.0000
omega____ theta____ kappa____ phi______ frames
    -        0.0000 -178.0000  150.0000 27

#__ type_ start__ end____ width___ exp.time_
 23 omega   41.00   68.00   1.0000   64.0000
omega____ theta____ kappa____ phi______ frames
    -      110.0000  -25.0000   30.0000 27

#__ type_ start__ end____ width___ exp.time_
 24 omega   44.00   70.00   1.0000   64.0000
omega____ theta____ kappa____ phi______ frames
    -      110.0000  -37.0000   60.0000 26

#__ type_ start__ end____ width___ exp.time_
 25 omega   49.00   76.00   1.0000   64.0000
omega____ theta____ kappa____ phi______ frames
    -      110.0000  -50.0000   90.0000 27

#__ type_ start__ end____ width___ exp.time_
 26 omega   47.00   72.00   1.0000   64.0000
omega____ theta____ kappa____ phi______ frames
    -      110.0000  -25.0000   90.0000 25

#__ type_ start__ end____ width___ exp.time_
 27 omega   39.00   72.00   1.0000   64.0000
omega____ theta____ kappa____ phi______ frames
    -      110.0000  -25.0000  120.0000 33

#__ type_ start__ end____ width___ exp.time_
 28 omega   41.00  146.00   1.0000   64.0000
omega____ theta____ kappa____ phi______ frames
    -      110.0000  -88.0000   90.0000 105

#__ type_ start__ end____ width___ exp.time_
 29 omega   85.00  178.00   1.0000   64.0000
omega____ theta____ kappa____ phi______ frames
    -      110.0000   25.0000   30.0000 93

#__ type_ start__ end____ width___ exp.time_
 30 omega   25.00  125.00   1.0000   32.0000
omega____ theta____ kappa____ phi______ frames
    -       55.0000   77.0000   60.0000 100

#__ type_ start__ end____ width___ exp.time_
 31 omega  -16.00   98.00   1.0000   32.0000
omega____ theta____ kappa____ phi______ frames
    -       55.0000  -19.0000  -90.0000 114

#__ type_ start__ end____ width___ exp.time_
 32 omega  -69.00  -40.00   1.0000    8.0000
omega____ theta____ kappa____ phi______ frames
    -        0.0000  -77.0000  -90.0000 29

#__ type_ start__ end____ width___ exp.time_
 33 omega  -66.00   12.00   1.0000   32.0000
omega____ theta____ kappa____ phi______ frames
    -      -55.0000   57.0000 -120.0000 78
;
_diffrn_measurement_device 'four-circle diffractometer'
_diffrn_measurement_device_type 'Xcalibur, Sapphire3, Gemini ultra'
_diffrn_measurement_method '\w scans'
_diffrn_orient_matrix_UB_11 -0.0898480000
_diffrn_orient_matrix_UB_12 -0.0519893000
_diffrn_orient_matrix_UB_13 0.0617297000
_diffrn_orient_matrix_UB_21 -0.0800802000
_diffrn_orient_matrix_UB_22 -0.0943647000
_diffrn_orient_matrix_UB_23 -0.0941011000
_diffrn_orient_matrix_UB_31 0.0804252000
_diffrn_orient_matrix_UB_32 -0.0871020000
_diffrn_orient_matrix_UB_33 0.0383071000
_diffrn_radiation_monochromator mirror
_diffrn_radiation_probe x-ray
_diffrn_radiation_type CuK\a
_diffrn_radiation_wavelength 1.54178
_diffrn_reflns_av_R_equivalents 0.0247
_diffrn_reflns_av_unetI/netI 0.0363
_diffrn_reflns_Laue_measured_fraction_full 0.994
_diffrn_reflns_Laue_measured_fraction_max 0.969
_diffrn_reflns_limit_h_max 14
_diffrn_reflns_limit_h_min -13
_diffrn_reflns_limit_k_max 13
_diffrn_reflns_limit_k_min -14
_diffrn_reflns_limit_l_max 16
_diffrn_reflns_limit_l_min -16
_diffrn_reflns_number 12136
_diffrn_reflns_point_group_measured_fraction_full 0.994
_diffrn_reflns_point_group_measured_fraction_max 0.969
_diffrn_reflns_theta_full 67.679
_diffrn_reflns_theta_max 71.804
_diffrn_reflns_theta_min 3.410
_diffrn_source 'sealed X-ray tube'
_diffrn_source_type 'Enhance Ultra (Cu) X-ray Source'
_exptl_absorpt_coefficient_mu 5.655
_exptl_absorpt_correction_T_max 1.00000
_exptl_absorpt_correction_T_min 0.72728
_exptl_absorpt_correction_type multi-scan
_exptl_absorpt_process_details
;
CrysAlisPro, Agilent Technologies,
Version 1.171.37.35h (release 09-02-2015 CrysAlis171 .NET)
(compiled Feb  9 2015,16:26:32)
Empirical absorption correction using spherical harmonics,
 implemented in SCALE3 ABSPACK scaling algorithm.
;
_exptl_crystal_colour red
_exptl_crystal_density_diffrn 1.561
_exptl_crystal_description block
_exptl_crystal_F_000 800
_exptl_crystal_size_max 0.39
_exptl_crystal_size_mid 0.24
_exptl_crystal_size_min 0.02
_refine_diff_density_max 1.629
_refine_diff_density_min -0.471
_refine_diff_density_rms 0.091
_refine_ls_extinction_method none
_refine_ls_goodness_of_fit_ref 1.112
_refine_ls_hydrogen_treatment constr
_refine_ls_matrix_type full
_refine_ls_number_parameters 470
_refine_ls_number_reflns 6344
_refine_ls_number_restraints 0
_refine_ls_restrained_S_all 1.112
_refine_ls_R_factor_all 0.0614
_refine_ls_R_factor_gt 0.0556
_refine_ls_shift/su_max 0.001
_refine_ls_shift/su_mean 0.000
_refine_ls_structure_factor_coef Fsqd
_refine_ls_weighting_details 'w=1/[\s^2^(Fo^2^)+(0.0899P)^2^+2.6781P] where P=(Fo^2^+2Fc^2^)/3'
_refine_ls_weighting_scheme calc
_refine_ls_wR_factor_gt 0.1738
_refine_ls_wR_factor_ref 0.1771
_reflns_Friedel_coverage 0.000
_reflns_number_gt 5798
_reflns_number_total 6344
_reflns_threshold_expression 'I > 2\s(I)'
_cod_data_source_file c9dt00425d2.cif
_cod_data_source_block 050817a_jing
_cod_depositor_comments 'Adding full bibliography for 7048959--7048960.cif.'
_cod_original_cell_volume 1666.29(13)
_cod_database_code 7048959
_shelx_space_group_comment
;
The symmetry employed for this shelxl refinement is uniquely defined
by the following loop, which should always be used as a source of
symmetry information in preference to the above space-group names.
They are only intended as comments.
;
_cell_oxdiff_angle_alpha 94.038(3)
_cell_oxdiff_angle_beta 105.644(4)
_cell_oxdiff_angle_gamma 103.365(4)
_cell_oxdiff_length_a 11.4470(5)
_cell_oxdiff_length_b 11.5457(5)
_cell_oxdiff_length_c 13.5944(6)
_cell_oxdiff_measurement_reflns_used 5193
_cell_oxdiff_volume 1666.29(12)
_reflns_odcompleteness_completeness 96.94
_reflns_odcompleteness_iscentric 1
_reflns_odcompleteness_theta 71.67
_olex2_refinement_description
;
1. Fixed Uiso
 At 1.2 times of:
  All C(H) groups
 At 1.5 times of:
  All C(H,H,H) groups
2.a Aromatic/amide H refined with riding coordinates:
 C1(H1), C2(H2), C3(H3), C6(H6), C7(H7), C8(H8), C11(H11), C12(H12), C13(H13),
 C16(H16), C17(H17), C18(H18), C21(H21), C22(H22), C23(H23), C26(H26), C27(H27),
  C28(H28), C31(H31), C32(H32), C33(H33)
2.b Idealised Me refined as rotating group:
 C35(H35A,H35B,H35C)
;
_shelx_shelxl_version_number 2016/4
_olex2_submission_special_instructions 'No special instructions were received'

loop_
_space_group_symop_operation_xyz
'x, y, z'
'-x, -y, -z'

loop_
_atom_site_label
_atom_site_type_symbol
_atom_site_fract_x
_atom_site_fract_y
_atom_site_fract_z
_atom_site_U_iso_or_equiv
_atom_site_adp_type
_atom_site_occupancy
_atom_site_site_symmetry_order
_atom_site_calc_flag
_atom_site_refinement_flags_posn
Fe1 Fe 0.80467(5) 0.75912(5) 0.27948(4) 0.02765(17) Uani 1 1 d .
N1 N 0.6975(3) 0.6455(3) 0.1391(2) 0.0310(6) Uani 1 1 d .
N2 N 0.6287(3) 0.7539(3) 0.3076(3) 0.0374(7) Uani 1 1 d .
N3 N 0.8527(3) 0.8205(3) 0.4377(2) 0.0330(7) Uani 1 1 d .
N4 N 1.0040(3) 0.8321(3) 0.3268(2) 0.0255(6) Uani 1 1 d .
N5 N 0.8285(3) 0.9056(3) 0.1823(2) 0.0301(6) Uani 1 1 d .
N6 N 0.8255(3) 0.5902(3) 0.3398(3) 0.0394(8) Uani 1 1 d .
C1 C 0.7672(4) 0.5944(3) 0.0951(3) 0.0347(8) Uani 1 1 d .
H1 H 0.838220 0.575223 0.138669 0.042 Uiso 1 1 calc R
C2 C 0.7415(4) 0.5671(4) -0.0121(3) 0.0422(10) Uani 1 1 d .
H2 H 0.792990 0.529011 -0.040118 0.051 Uiso 1 1 calc R
C3 C 0.6420(4) 0.5961(4) -0.0745(3) 0.0443(10) Uani 1 1 d .
H3 H 0.625596 0.582464 -0.147284 0.053 Uiso 1 1 calc R
C4 C 0.5909(4) 0.6675(3) 0.0775(3) 0.0339(8) Uani 1 1 d .
C5 C 0.5630(4) 0.6462(4) -0.0321(3) 0.0423(10) Uani 1 1 d .
C6 C 0.4567(5) 0.6769(4) -0.0949(4) 0.0546(13) Uani 1 1 d .
H6 H 0.437576 0.663281 -0.167888 0.066 Uiso 1 1 calc R
C7 C 0.3827(5) 0.7253(4) -0.0513(5) 0.0605(14) Uani 1 1 d .
H7 H 0.313706 0.748504 -0.093847 0.073 Uiso 1 1 calc R
C8 C 0.4069(4) 0.7416(4) 0.0558(4) 0.0530(12) Uani 1 1 d .
H8 H 0.352110 0.774266 0.084182 0.064 Uiso 1 1 calc R
C9 C 0.5077(4) 0.7121(3) 0.1228(4) 0.0404(9) Uani 1 1 d .
C10 C 0.5160(4) 0.7200(4) 0.2339(4) 0.0420(10) Uani 1 1 d .
C11 C 0.4047(5) 0.6906(5) 0.2619(5) 0.0609(14) Uani 1 1 d .
H11 H 0.325997 0.660804 0.210387 0.073 Uiso 1 1 calc R
C12 C 0.4104(6) 0.7053(6) 0.3650(6) 0.0766(19) Uani 1 1 d .
H12 H 0.335350 0.686821 0.384684 0.092 Uiso 1 1 calc R
C13 C 0.5253(6) 0.7467(6) 0.4395(5) 0.0735(18) Uani 1 1 d .
H13 H 0.530070 0.760323 0.510369 0.088 Uiso 1 1 calc R
C14 C 0.6339(4) 0.7682(4) 0.4087(4) 0.0474(11) Uani 1 1 d .
C15 C 0.7608(4) 0.8022(4) 0.4827(3) 0.0420(10) Uani 1 1 d .
C16 C 0.7903(6) 0.8102(4) 0.5900(4) 0.0587(14) Uani 1 1 d .
H16 H 0.725602 0.797347 0.622550 0.070 Uiso 1 1 calc R
C17 C 0.9150(6) 0.8370(5) 0.6481(4) 0.0582(14) Uani 1 1 d .
H17 H 0.936065 0.843075 0.721169 0.070 Uiso 1 1 calc R
C18 C 1.0092(5) 0.8552(4) 0.6008(3) 0.0452(10) Uani 1 1 d .
H18 H 1.095173 0.874257 0.640082 0.054 Uiso 1 1 calc R
C19 C 0.9735(4) 0.8446(3) 0.4933(3) 0.0323(8) Uani 1 1 d .
C20 C 1.0607(4) 0.8568(3) 0.4300(3) 0.0305(8) Uani 1 1 d .
C21 C 1.1902(4) 0.8952(4) 0.4696(3) 0.0396(9) Uani 1 1 d .
H21 H 1.229313 0.909959 0.542019 0.048 Uiso 1 1 calc R
C22 C 1.2618(4) 0.9118(4) 0.4018(3) 0.0443(10) Uani 1 1 d .
H22 H 1.350953 0.935704 0.427085 0.053 Uiso 1 1 calc R
C23 C 1.2022(4) 0.8931(4) 0.2969(3) 0.0362(8) Uani 1 1 d .
H23 H 1.250067 0.907530 0.249679 0.043 Uiso 1 1 calc R
C24 C 1.0714(3) 0.8531(3) 0.2606(3) 0.0259(7) Uani 1 1 d .
C25 C 1.0037(3) 0.8413(3) 0.1491(3) 0.0279(7) Uani 1 1 d .
C26 C 1.0559(4) 0.8017(4) 0.0768(3) 0.0374(9) Uani 1 1 d .
H26 H 1.129871 0.774931 0.099841 0.045 Uiso 1 1 calc R
C27 C 1.0037(5) 0.7998(4) -0.0292(3) 0.0492(12) Uani 1 1 d .
H27 H 1.038762 0.767669 -0.077263 0.059 Uiso 1 1 calc R
C28 C 0.9024(5) 0.8444(4) -0.0623(3) 0.0516(13) Uani 1 1 d .
H28 H 0.869351 0.846727 -0.134002 0.062 Uiso 1 1 calc R
C29 C 0.8448(4) 0.8873(4) 0.0073(3) 0.0384(9) Uani 1 1 d .
C30 C 0.8922(3) 0.8794(3) 0.1142(3) 0.0267(7) Uani 1 1 d .
C31 C 0.7416(4) 0.9354(4) -0.0247(4) 0.0510(12) Uani 1 1 d .
H31 H 0.708871 0.942173 -0.095534 0.061 Uiso 1 1 calc R
C32 C 0.6882(4) 0.9722(4) 0.0453(4) 0.0539(14) Uani 1 1 d .
H32 H 0.622243 1.010637 0.025096 0.065 Uiso 1 1 calc R
C33 C 0.7322(4) 0.9527(3) 0.1485(4) 0.0399(9) Uani 1 1 d .
H33 H 0.690857 0.974328 0.196186 0.048 Uiso 1 1 calc R
C34 C 0.8347(4) 0.5038(4) 0.3724(3) 0.0418(10) Uani 1 1 d .
C35 C 0.8493(7) 0.3949(4) 0.4143(4) 0.0682(17) Uani 1 1 d .
H35A H 0.922340 0.373646 0.401029 0.102 Uiso 1 1 calc GR
H35B H 0.773712 0.329478 0.381460 0.102 Uiso 1 1 calc GR
H35C H 0.861912 0.407435 0.488864 0.102 Uiso 1 1 calc GR
Cl1 Cl 0.52106(8) 0.09026(10) 0.28833(7) 0.0393(2) Uani 1 1 d .
O1 O 0.6428(3) 0.1514(3) 0.2841(3) 0.0550(8) Uani 1 1 d .
O2 O 0.4660(3) -0.0064(3) 0.2045(3) 0.0571(9) Uani 1 1 d .
O3 O 0.5331(4) 0.0391(6) 0.3827(3) 0.0935(17) Uani 1 1 d .
O4 O 0.4402(4) 0.1684(4) 0.2810(3) 0.0719(11) Uani 1 1 d .
Cl2 Cl 0.08311(11) 0.47264(10) 0.24484(9) 0.0511(3) Uani 1 1 d .
O5 O 0.0825(6) 0.5577(6) 0.1754(7) 0.142(3) Uani 1 1 d .
O6 O 0.1770(4) 0.4140(4) 0.2368(4) 0.0717(11) Uani 1 1 d .
O7 O -0.0378(4) 0.3894(4) 0.2178(3) 0.0698(11) Uani 1 1 d .
O8 O 0.1130(5) 0.5294(8) 0.3456(5) 0.161(4) Uani 1 1 d .

loop_
_atom_site_aniso_label
_atom_site_aniso_U_11
_atom_site_aniso_U_22
_atom_site_aniso_U_33
_atom_site_aniso_U_23
_atom_site_aniso_U_13
_atom_site_aniso_U_12
Fe1 0.0268(3) 0.0285(3) 0.0297(3) 0.0008(2) 0.0127(2) 0.0070(2)
N1 0.0316(16) 0.0215(14) 0.0388(17) -0.0005(12) 0.0121(13) 0.0043(12)
N2 0.0329(17) 0.0323(16) 0.052(2) -0.0002(14) 0.0221(15) 0.0099(13)
N3 0.0425(18) 0.0299(15) 0.0310(16) 0.0006(12) 0.0194(14) 0.0089(13)
N4 0.0246(14) 0.0283(14) 0.0237(14) 0.0040(11) 0.0056(11) 0.0088(11)
N5 0.0284(15) 0.0281(15) 0.0324(15) 0.0016(12) 0.0052(12) 0.0099(12)
N6 0.049(2) 0.0324(17) 0.0396(18) 0.0045(14) 0.0178(15) 0.0116(15)
C1 0.037(2) 0.0264(17) 0.042(2) 0.0022(15) 0.0169(17) 0.0055(15)
C2 0.053(3) 0.0302(19) 0.043(2) -0.0021(16) 0.023(2) 0.0025(18)
C3 0.053(3) 0.032(2) 0.039(2) 0.0014(16) 0.0139(19) -0.0035(18)
C4 0.0285(18) 0.0211(16) 0.046(2) 0.0020(15) 0.0067(16) 0.0011(14)
C5 0.041(2) 0.0261(18) 0.048(2) 0.0042(16) 0.0041(18) -0.0050(16)
C6 0.051(3) 0.037(2) 0.055(3) 0.008(2) -0.008(2) -0.002(2)
C7 0.040(3) 0.038(2) 0.081(4) 0.009(2) -0.012(2) 0.003(2)
C8 0.029(2) 0.035(2) 0.084(4) 0.000(2) 0.003(2) 0.0069(17)
C9 0.0273(19) 0.0262(18) 0.062(3) -0.0008(17) 0.0085(18) 0.0025(15)
C10 0.031(2) 0.033(2) 0.069(3) 0.0004(19) 0.0235(19) 0.0125(16)
C11 0.035(2) 0.054(3) 0.098(4) 0.000(3) 0.031(3) 0.009(2)
C12 0.053(3) 0.086(4) 0.109(5) -0.002(4) 0.058(4) 0.016(3)
C13 0.061(3) 0.093(4) 0.080(4) -0.007(3) 0.052(3) 0.014(3)
C14 0.049(3) 0.046(2) 0.057(3) -0.003(2) 0.036(2) 0.013(2)
C15 0.054(3) 0.035(2) 0.045(2) 0.0001(17) 0.032(2) 0.0100(18)
C16 0.094(4) 0.049(3) 0.048(3) 0.005(2) 0.050(3) 0.015(3)
C17 0.098(4) 0.053(3) 0.030(2) 0.0088(19) 0.030(3) 0.019(3)
C18 0.073(3) 0.037(2) 0.0266(19) 0.0069(16) 0.0154(19) 0.014(2)
C19 0.048(2) 0.0259(17) 0.0247(17) 0.0043(13) 0.0115(15) 0.0105(16)
C20 0.0363(19) 0.0276(17) 0.0251(17) 0.0068(13) 0.0049(14) 0.0076(15)
C21 0.036(2) 0.043(2) 0.0302(19) 0.0092(16) -0.0040(15) 0.0071(17)
C22 0.0259(19) 0.056(3) 0.044(2) 0.0110(19) -0.0001(16) 0.0089(18)
C23 0.0271(18) 0.044(2) 0.040(2) 0.0106(17) 0.0115(16) 0.0109(16)
C24 0.0240(16) 0.0282(16) 0.0284(17) 0.0061(13) 0.0080(13) 0.0114(13)
C25 0.0306(18) 0.0270(17) 0.0259(17) 0.0038(13) 0.0109(14) 0.0042(14)
C26 0.039(2) 0.0353(19) 0.040(2) 0.0010(16) 0.0216(17) 0.0041(16)
C27 0.057(3) 0.052(3) 0.035(2) -0.0044(19) 0.027(2) -0.007(2)
C28 0.060(3) 0.056(3) 0.0223(18) 0.0053(17) 0.0120(18) -0.016(2)
C29 0.039(2) 0.035(2) 0.0280(19) 0.0097(15) -0.0006(16) -0.0061(16)
C30 0.0278(17) 0.0233(16) 0.0242(16) 0.0033(12) 0.0033(13) 0.0023(13)
C31 0.037(2) 0.049(3) 0.047(2) 0.024(2) -0.0095(19) -0.006(2)
C32 0.029(2) 0.034(2) 0.080(3) 0.023(2) -0.013(2) 0.0034(17)
C33 0.0267(18) 0.0273(18) 0.061(3) 0.0020(17) 0.0036(17) 0.0093(15)
C34 0.056(3) 0.035(2) 0.033(2) -0.0025(17) 0.0171(18) 0.0068(18)
C35 0.115(5) 0.034(2) 0.051(3) 0.010(2) 0.024(3) 0.011(3)
Cl1 0.0278(4) 0.0633(6) 0.0248(4) 0.0031(4) 0.0052(3) 0.0115(4)
O1 0.0346(16) 0.071(2) 0.0533(19) -0.0024(16) 0.0150(14) 0.0025(15)
O2 0.0436(18) 0.058(2) 0.058(2) -0.0101(16) -0.0011(15) 0.0147(15)
O3 0.045(2) 0.179(5) 0.048(2) 0.054(3) 0.0034(16) 0.012(3)
O4 0.064(2) 0.081(3) 0.076(3) -0.013(2) 0.024(2) 0.033(2)
Cl2 0.0478(6) 0.0496(6) 0.0584(7) -0.0021(5) 0.0203(5) 0.0146(5)
O5 0.089(4) 0.108(4) 0.237(8) 0.109(5) 0.032(4) 0.034(3)
O6 0.069(3) 0.073(3) 0.090(3) 0.015(2) 0.038(2) 0.032(2)
O7 0.059(2) 0.071(2) 0.073(3) -0.014(2) 0.031(2) -0.0023(19)
O8 0.072(3) 0.253(9) 0.114(4) -0.114(5) 0.039(3) -0.017(4)

loop_
_atom_type_symbol
_atom_type_description
_atom_type_scat_dispersion_real
_atom_type_scat_dispersion_imag
_atom_type_scat_source
C C 0.0181 0.0091 'International Tables Vol C Tables 4.2.6.8 and 6.1.1.4'
H H 0.0000 0.0000 'International Tables Vol C Tables 4.2.6.8 and 6.1.1.4'
N N 0.0311 0.0180 'International Tables Vol C Tables 4.2.6.8 and 6.1.1.4'
O O 0.0492 0.0322 'International Tables Vol C Tables 4.2.6.8 and 6.1.1.4'
Cl Cl 0.3639 0.7018 'International Tables Vol C Tables 4.2.6.8 and 6.1.1.4'
Fe Fe -1.1336 3.1974 'International Tables Vol C Tables 4.2.6.8 and 6.1.1.4'

loop_
_geom_angle_atom_site_label_1
_geom_angle_atom_site_label_2
_geom_angle_atom_site_label_3
_geom_angle
N1 Fe1 N2 86.05(13)
N1 Fe1 N4 125.59(12)
N1 Fe1 N5 85.90(11)
N1 Fe1 N6 84.77(12)
N2 Fe1 N4 148.15(12)
N2 Fe1 N5 104.09(13)
N2 Fe1 N6 95.83(13)
N3 Fe1 N1 155.52(13)
N3 Fe1 N2 75.65(13)
N3 Fe1 N4 74.81(12)
N3 Fe1 N5 114.01(12)
N3 Fe1 N6 81.12(13)
N4 Fe1 N5 77.64(11)
N4 Fe1 N6 91.17(12)
N6 Fe1 N5 157.33(12)
C1 N1 Fe1 112.7(3)
C1 N1 C4 118.8(3)
C4 N1 Fe1 121.4(2)
C10 N2 Fe1 124.4(3)
C10 N2 C14 120.0(4)
C14 N2 Fe1 114.8(3)
C15 N3 Fe1 117.8(3)
C15 N3 C19 121.3(3)
C19 N3 Fe1 118.2(2)
C20 N4 Fe1 116.1(2)
C24 N4 Fe1 123.4(2)
C24 N4 C20 120.6(3)
C30 N5 Fe1 110.0(2)
C33 N5 Fe1 117.5(3)
C33 N5 C30 118.4(3)
C34 N6 Fe1 178.4(4)
N1 C1 H1 118.2
N1 C1 C2 123.6(4)
C2 C1 H1 118.2
C1 C2 H2 120.7
C3 C2 C1 118.5(4)
C3 C2 H2 120.7
C2 C3 H3 120.0
C2 C3 C5 120.0(4)
C5 C3 H3 120.0
N1 C4 C5 119.9(4)
N1 C4 C9 120.2(4)
C5 C4 C9 119.9(4)
C3 C5 C4 118.9(4)
C3 C5 C6 121.9(5)
C6 C5 C4 119.3(5)
C5 C6 H6 119.8
C7 C6 C5 120.3(5)
C7 C6 H6 119.8
C6 C7 H7 119.8
C6 C7 C8 120.5(5)
C8 C7 H7 119.8
C7 C8 H8 118.6
C9 C8 C7 122.8(5)
C9 C8 H8 118.6
C4 C9 C10 124.7(4)
C8 C9 C4 117.0(4)
C8 C9 C10 118.2(4)
N2 C10 C9 121.0(4)
N2 C10 C11 120.2(5)
C11 C10 C9 118.7(4)
C10 C11 H11 120.3
C12 C11 C10 119.4(5)
C12 C11 H11 120.3
C11 C12 H12 120.0
C13 C12 C11 120.0(5)
C13 C12 H12 120.0
C12 C13 H13 120.7
C12 C13 C14 118.7(5)
C14 C13 H13 120.7
N2 C14 C13 121.5(5)
N2 C14 C15 115.8(4)
C13 C14 C15 122.7(5)
N3 C15 C14 113.5(4)
N3 C15 C16 120.0(5)
C16 C15 C14 126.5(4)
C15 C16 H16 120.4
C17 C16 C15 119.1(4)
C17 C16 H16 120.4
C16 C17 H17 119.8
C18 C17 C16 120.5(4)
C18 C17 H17 119.8
C17 C18 H18 121.2
C17 C18 C19 117.6(5)
C19 C18 H18 121.2
N3 C19 C18 121.5(4)
N3 C19 C20 113.5(3)
C18 C19 C20 125.0(4)
N4 C20 C19 114.5(3)
N4 C20 C21 121.1(4)
C21 C20 C19 124.3(3)
C20 C21 H21 120.6
C20 C21 C22 118.9(4)
C22 C21 H21 120.6
C21 C22 H22 120.4
C23 C22 C21 119.3(4)
C23 C22 H22 120.4
C22 C23 H23 120.1
C22 C23 C24 119.8(4)
C24 C23 H23 120.1
N4 C24 C23 120.2(3)
N4 C24 C25 118.4(3)
C23 C24 C25 121.2(3)
C26 C25 C24 119.4(3)
C26 C25 C30 118.6(3)
C30 C25 C24 121.8(3)
C25 C26 H26 118.8
C25 C26 C27 122.4(4)
C27 C26 H26 118.8
C26 C27 H27 120.4
C28 C27 C26 119.2(4)
C28 C27 H27 120.4
C27 C28 H28 119.3
C27 C28 C29 121.5(4)
C29 C28 H28 119.3
C28 C29 C30 118.9(4)
C31 C29 C28 122.6(4)
C31 C29 C30 118.5(4)
N5 C30 C25 120.6(3)
N5 C30 C29 120.4(3)
C25 C30 C29 119.0(3)
C29 C31 H31 120.0
C32 C31 C29 120.0(4)
C32 C31 H31 120.0
C31 C32 H32 120.5
C31 C32 C33 119.0(4)
C33 C32 H32 120.5
N5 C33 C32 123.1(4)
N5 C33 H33 118.4
C32 C33 H33 118.4
N6 C34 C35 178.7(5)
C34 C35 H35A 109.5
C34 C35 H35B 109.5
C34 C35 H35C 109.5
H35A C35 H35B 109.5
H35A C35 H35C 109.5
H35B C35 H35C 109.5
O1 Cl1 O2 109.0(2)
O1 Cl1 O3 109.3(2)
O2 Cl1 O3 107.8(3)
O4 Cl1 O1 111.8(3)
O4 Cl1 O2 108.7(2)
O4 Cl1 O3 110.1(3)
O5 Cl2 O6 106.8(4)
O5 Cl2 O7 109.4(3)
O6 Cl2 O7 111.3(3)
O8 Cl2 O5 110.6(6)
O8 Cl2 O6 109.2(4)
O8 Cl2 O7 109.6(3)

loop_
_geom_bond_atom_site_label_1
_geom_bond_atom_site_label_2
_geom_bond_distance
Fe1 N1 2.123(3)
Fe1 N2 2.137(3)
Fe1 N3 2.097(3)
Fe1 N4 2.138(3)
Fe1 N5 2.231(3)
Fe1 N6 2.206(3)
N1 C1 1.330(5)
N1 C4 1.369(5)
N2 C10 1.354(6)
N2 C14 1.357(6)
N3 C15 1.337(5)
N3 C19 1.338(5)
N4 C20 1.357(4)
N4 C24 1.336(4)
N5 C30 1.380(5)
N5 C33 1.327(5)
N6 C34 1.136(6)
C1 H1 0.9500
C1 C2 1.405(6)
C2 H2 0.9500
C2 C3 1.351(7)
C3 H3 0.9500
C3 C5 1.401(7)
C4 C5 1.428(6)
C4 C9 1.431(6)
C5 C6 1.420(7)
C6 H6 0.9500
C6 C7 1.350(8)
C7 H7 0.9500
C7 C8 1.398(8)
C8 H8 0.9500
C8 C9 1.391(6)
C9 C10 1.483(7)
C10 C11 1.400(6)
C11 H11 0.9500
C11 C12 1.383(9)
C12 H12 0.9500
C12 C13 1.380(9)
C13 H13 0.9500
C13 C14 1.391(6)
C14 C15 1.473(7)
C15 C16 1.396(7)
C16 H16 0.9500
C16 C17 1.382(8)
C17 H17 0.9500
C17 C18 1.381(7)
C18 H18 0.9500
C18 C19 1.396(5)
C19 C20 1.474(5)
C20 C21 1.384(6)
C21 H21 0.9500
C21 C22 1.385(6)
C22 H22 0.9500
C22 C23 1.382(6)
C23 H23 0.9500
C23 C24 1.395(5)
C24 C25 1.484(5)
C25 C26 1.383(5)
C25 C30 1.419(5)
C26 H26 0.9500
C26 C27 1.399(6)
C27 H27 0.9500
C27 C28 1.356(8)
C28 H28 0.9500
C28 C29 1.413(7)
C29 C30 1.426(5)
C29 C31 1.397(7)
C31 H31 0.9500
C31 C32 1.355(8)
C32 H32 0.9500
C32 C33 1.411(7)
C33 H33 0.9500
C34 C35 1.442(7)
C35 H35A 0.9800
C35 H35B 0.9800
C35 H35C 0.9800
Cl1 O1 1.428(3)
Cl1 O2 1.432(3)
Cl1 O3 1.436(4)
Cl1 O4 1.425(4)
Cl2 O5 1.409(6)
Cl2 O6 1.419(4)
Cl2 O7 1.426(4)
Cl2 O8 1.393(5)
